data_2213808
loop_
_publ_author_name
'Cai, Jin-Hua'
'Li, Jia-Ming'
'Ng, Seik Weng'

_publ_section_title
;Triaqua(5-formyl-<i>N</i>-salicylidene-<small>D</small><small>L</small>-alaninato-<i>{\k</i>}^3^<i>N</i>,<i>O</i>,<i>O</i>')nickel(II)
 monohydrate
;
_journal_coeditor_code HB2419
_journal_issue 6
_journal_name_full 'Acta Crystallographica Section E'
_journal_page_first m1715
_journal_page_last m1716
_journal_paper_doi 10.1107/S1600536807024518
_journal_volume 63
_journal_year 2007
_chemical_formula_iupac '[Ni (C11 H9 N O4)(H2 O)3]. H2 O'
_chemical_formula_moiety 'C11 H15 N Ni O7, H2 O'
_chemical_formula_sum 'C11 H17 N Ni O8'
_chemical_formula_weight 349.97
_chemical_name_systematic
;
Triaqua(5-formyl-<i>N</i>-salicylidene-D,L-alaninato-<i>\k</i>^3^<i>N</i>,\
<i>O</i>,<i>O</i>')nickel(II) monohydrate
;
_space_group_IT_number 2
_symmetry_cell_setting triclinic
_symmetry_space_group_name_Hall '-P 1'
_symmetry_space_group_name_H-M 'P -1'
_atom_sites_solution_hydrogens geom
_atom_sites_solution_primary direct
_atom_sites_solution_secondary difmap
_audit_creation_method SHELXL-97
_cell_angle_alpha 82.967(3)
_cell_angle_beta 80.639(3)
_cell_angle_gamma 77.706(3)
_cell_formula_units_Z 2
_cell_length_a 6.861(2)
_cell_length_b 8.664(2)
_cell_length_c 12.363(3)
_cell_measurement_reflns_used 2418
_cell_measurement_temperature 295(2)
_cell_measurement_theta_max 27.1
_cell_measurement_theta_min 2.3
_cell_volume 705.5(3)
_computing_cell_refinement 'SAINT (Bruker, 2003)'
_computing_data_collection 'SMART (Bruker, 2003)'
_computing_data_reduction SAINT
_computing_molecular_graphics 'X-Seed (Barbour, 2001)'
_computing_publication_material 'publCIF (Westrip, 2006)'
_computing_structure_refinement 'SHELXL-97 (Sheldrick, 1997)'
_computing_structure_solution 'SHELXS-97 (Sheldrick, 1997)'
_diffrn_ambient_temperature 295(2)
_diffrn_measured_fraction_theta_full 0.95
_diffrn_measured_fraction_theta_max 0.95
_diffrn_measurement_device_type 'Bruker SMART CCD'
_diffrn_measurement_method '\f and \w scans'
_diffrn_radiation_monochromator graphite
_diffrn_radiation_source 'fine-focus sealed tube'
_diffrn_radiation_type MoK\a
_diffrn_radiation_wavelength 0.71073
_diffrn_reflns_av_R_equivalents 0.020
_diffrn_reflns_av_sigmaI/netI 0.041
_diffrn_reflns_limit_h_max 8
_diffrn_reflns_limit_h_min -5
_diffrn_reflns_limit_k_max 11
_diffrn_reflns_limit_k_min -9
_diffrn_reflns_limit_l_max 15
_diffrn_reflns_limit_l_min -14
_diffrn_reflns_number 4072
_diffrn_reflns_theta_full 27.1
_diffrn_reflns_theta_max 27.1
_diffrn_reflns_theta_min 1.7
_diffrn_standards_decay_% 0
_diffrn_standards_interval_count 0
_diffrn_standards_interval_time 0
_diffrn_standards_number 0
_exptl_absorpt_coefficient_mu 1.414
_exptl_absorpt_correction_T_max 0.933
_exptl_absorpt_correction_T_min 0.870
_exptl_absorpt_correction_type multi-scan
_exptl_absorpt_process_details 'SADABS (Sheldrick, 1996)'
_exptl_crystal_colour Green
_exptl_crystal_density_diffrn 1.647
_exptl_crystal_density_method 'not measured'
_exptl_crystal_description Block
_exptl_crystal_F_000 364
_exptl_crystal_size_max 0.20
_exptl_crystal_size_mid 0.10
_exptl_crystal_size_min 0.05
_refine_diff_density_max 0.55
_refine_diff_density_min -0.43
_refine_ls_extinction_method none
_refine_ls_goodness_of_fit_ref 1.04
_refine_ls_hydrogen_treatment mixed
_refine_ls_matrix_type full
_refine_ls_number_parameters 241
_refine_ls_number_reflns 2966
_refine_ls_number_restraints 35
_refine_ls_restrained_S_all 1.05
_refine_ls_R_factor_all 0.041
_refine_ls_R_factor_gt 0.036
_refine_ls_shift/su_max 0.001
_refine_ls_shift/su_mean <0.001
_refine_ls_structure_factor_coef Fsqd
_refine_ls_weighting_details 'calc w=1/[\s^2^(Fo^2^)+(0.0590P)^2^+0.1949P] where P=(Fo^2^+2Fc^2^)/3'
_refine_ls_weighting_scheme calc
_refine_ls_wR_factor_gt 0.094
_refine_ls_wR_factor_ref 0.099
_reflns_number_gt 2635
_reflns_number_total 2966
_reflns_threshold_expression I>2\s(I)
_cod_data_source_file hb2419.cif
_cod_data_source_block I
_cod_depositor_comments
;
The following automatic conversions were performed:
'_symmetry_cell_setting' value 'Triclinic' changed to 'triclinic'
according to '/home/saulius/struct/CIF-dictionaries/cif_core.dic'
dictionary named 'cif_core.dic' version 2.4.1 from
2010-06-29.

'_exptl_absorpt_correction_type' value 'Multi-scan' changed
to 'multi-scan' according to
'/home/saulius/struct/CIF-dictionaries/cif_core.dic' dictionary named
'cif_core.dic' version 2.4.1 from 2010-06-29.

Automatic conversion script
Id: cif_fix_enum 1527 2010-12-29 10:47:43Z saulius 

The following automatic conversions were performed:

'_symmetry_cell_setting' value 'Triclinic' changed to 'triclinic'
according to /home/saulius/struct/CIF-dictionaries/cif_core.dic
dictionary named 'cif_core.dic' version 2.4.1 from
2010-06-29.

'_exptl_absorpt_correction_type' value 'Multi-scan'
changed to 'multi-scan' according to
/home/saulius/struct/CIF-dictionaries/cif_core.dic dictionary named
'cif_core.dic' version 2.4.1 from 2010-06-29.

Automatic conversion script
Id: cif_fix_values 1715 2011-07-08 13:25:40Z adriana 
;
_cod_database_code 2213808
_cod_database_fobs_code 2213808

loop_
_symmetry_equiv_pos_as_xyz
'x, y, z'
'-x, -y, -z'

loop_
_atom_site_type_symbol
_atom_site_label
_atom_site_fract_x
_atom_site_fract_y
_atom_site_fract_z
_atom_site_U_iso_or_equiv
_atom_site_adp_type
_atom_site_calc_flag
_atom_site_refinement_flags
_atom_site_occupancy
_atom_site_disorder_assembly
_atom_site_disorder_group
Ni Ni1 0.62546(4) 0.75271(3) 0.39426(2) 0.02769(12) Uani d . 1 A .
O O1 0.7525(3) 0.52716(18) 0.44937(13) 0.0347(4) Uani d . 1 A .
O O2 0.9267(3) 0.3003(2) 0.39286(16) 0.0463(5) Uani d . 1 A .
O O3 0.5195(3) 0.96942(18) 0.32259(13) 0.0315(4) Uani d . 1 . .
O O4 0.6313(4) 1.3584(2) -0.14612(15) 0.0495(5) Uani d . 1 . .
O O1W 0.3722(3) 0.6685(2) 0.36805(15) 0.0396(4) Uani d D 1 . .
O O2W 0.4613(3) 0.8013(2) 0.54397(15) 0.0382(4) Uani d D 1 . .
O O3W 0.8478(3) 0.8416(2) 0.44387(17) 0.0445(5) Uani d D 1 . .
O O4W 1.0881(3) 0.0138(2) 0.31021(19) 0.0474(5) Uani d D 1 . .
N N1 0.7874(3) 0.6852(2) 0.25235(17) 0.0356(5) Uani d D 1 . .
C C1 0.8554(4) 0.4445(3) 0.3764(2) 0.0355(5) Uani d D 1 . .
C C2 0.9180(6) 0.5251(4) 0.2619(3) 0.0302(10) Uani d PDU 0.737(11) A 1
H H2 1.0598 0.5342 0.2535 0.036 Uiso calc PR 0.737(11) A 1
C C3 0.8859(14) 0.4276(7) 0.1736(6) 0.065(2) Uani d PDU 0.737(11) A 1
H H3A 0.9225 0.3167 0.1967 0.097 Uiso calc PR 0.737(11) A 1
H H3B 0.9684 0.4520 0.1058 0.097 Uiso calc PR 0.737(11) A 1
H H3C 0.7468 0.4529 0.1630 0.097 Uiso calc PR 0.737(11) A 1
C C2' 0.817(2) 0.5062(9) 0.2564(6) 0.045(4) Uani d PDU 0.263(11) A 2
H H2' 0.6895 0.4803 0.2457 0.054 Uiso calc PR 0.263(11) A 2
C C3' 0.980(2) 0.430(2) 0.1702(14) 0.049(4) Uani d PDU 0.263(11) A 2
H H3'1 0.9542 0.4786 0.0985 0.073 Uiso calc PR 0.263(11) A 2
H H3'2 0.9805 0.3190 0.1744 0.073 Uiso calc PR 0.263(11) A 2
H H3'3 1.1085 0.4456 0.1831 0.073 Uiso calc PR 0.263(11) A 2
C C4 0.8019(4) 0.7699(3) 0.1609(2) 0.0361(5) Uani d . 1 A .
H H4 0.8834 0.7222 0.1015 0.043 Uiso calc R 1 . .
C C5 0.7030(3) 0.9339(3) 0.14088(18) 0.0284(5) Uani d . 1 . .
C C6 0.7401(4) 1.0054(3) 0.03400(19) 0.0320(5) Uani d . 1 A .
H H6 0.8249 0.9459 -0.0190 0.038 Uiso calc R 1 . .
C C7 0.6553(4) 1.1611(3) 0.00411(19) 0.0326(5) Uani d . 1 . .
C C8 0.5282(4) 1.2502(3) 0.0832(2) 0.0372(5) Uani d . 1 A .
H H8 0.4712 1.3555 0.0643 0.045 Uiso calc R 1 . .
C C9 0.4865(4) 1.1843(3) 0.1885(2) 0.0375(6) Uani d . 1 . .
H H9 0.4005 1.2458 0.2400 0.045 Uiso calc R 1 A .
C C10 0.5710(3) 1.0242(3) 0.22144(18) 0.0279(4) Uani d . 1 A .
C C11 0.6961(4) 1.2240(3) -0.1101(2) 0.0386(6) Uani d . 1 A .
H H11 0.7779 1.1560 -0.1590 0.046 Uiso calc R 1 . .
H H1W1 0.336(5) 0.601(3) 0.418(2) 0.058(10) Uiso d D 1 . .
H H1W2 0.369(6) 0.640(4) 0.3058(16) 0.066(11) Uiso d D 1 . .
H H2W1 0.473(6) 0.875(3) 0.580(3) 0.065(11) Uiso d D 1 . .
H H2W2 0.3354(18) 0.810(4) 0.548(3) 0.069(12) Uiso d D 1 . .
H H3W1 0.933(4) 0.787(3) 0.482(2) 0.046(9) Uiso d D 1 . .
H H3W2 0.930(4) 0.886(4) 0.399(2) 0.061(11) Uiso d D 1 . .
H H4W1 1.048(5) 0.1082(18) 0.326(3) 0.052(9) Uiso d D 1 . .
H H4W2 1.207(3) -0.009(4) 0.325(3) 0.071(12) Uiso d D 1 . .

loop_
_atom_site_aniso_label
_atom_site_aniso_U_11
_atom_site_aniso_U_22
_atom_site_aniso_U_33
_atom_site_aniso_U_12
_atom_site_aniso_U_13
_atom_site_aniso_U_23
Ni1 0.03501(19) 0.02257(17) 0.02212(17) -0.00216(12) -0.00137(12) 0.00139(11)
O1 0.0449(10) 0.0265(8) 0.0270(8) -0.0007(7) 0.0002(7) 0.0024(6)
O2 0.0660(13) 0.0256(8) 0.0379(10) 0.0062(8) -0.0041(9) 0.0025(7)
O3 0.0409(9) 0.0247(7) 0.0234(8) -0.0008(7) 0.0009(7) 0.0012(6)
O4 0.0741(14) 0.0393(10) 0.0324(10) -0.0108(9) -0.0107(9) 0.0109(8)
O1W 0.0515(11) 0.0420(10) 0.0285(9) -0.0172(8) -0.0077(8) 0.0020(8)
O2W 0.0443(11) 0.0399(10) 0.0305(9) -0.0111(8) 0.0032(8) -0.0105(7)
O3W 0.0438(11) 0.0461(11) 0.0454(11) -0.0136(9) -0.0159(9) 0.0105(9)
O4W 0.0417(11) 0.0376(10) 0.0598(13) -0.0030(9) -0.0008(10) -0.0093(9)
N1 0.0460(12) 0.0244(9) 0.0283(10) 0.0029(8) 0.0019(9) 0.0024(7)
C1 0.0442(14) 0.0258(11) 0.0322(13) -0.0020(10) -0.0042(10) 0.0034(9)
C2 0.0248(19) 0.0265(16) 0.0328(18) 0.0014(13) 0.0023(14) 0.0028(12)
C3 0.112(6) 0.033(2) 0.042(3) 0.013(3) -0.020(4) -0.0076(19)
C2' 0.049(7) 0.036(5) 0.038(5) 0.004(5) 0.011(5) 0.004(4)
C3' 0.057(7) 0.037(6) 0.036(6) 0.007(6) 0.007(6) 0.010(4)
C4 0.0437(14) 0.0333(12) 0.0236(11) 0.0018(10) 0.0034(10) -0.0006(9)
C5 0.0312(11) 0.0268(10) 0.0257(11) -0.0058(9) -0.0038(9) 0.0032(8)
C6 0.0356(12) 0.0342(12) 0.0249(11) -0.0065(10) -0.0016(9) -0.0012(9)
C7 0.0414(13) 0.0326(12) 0.0241(11) -0.0100(10) -0.0075(10) 0.0047(9)
C8 0.0507(15) 0.0253(11) 0.0326(13) -0.0046(10) -0.0068(11) 0.0051(9)
C9 0.0520(15) 0.0263(11) 0.0288(12) -0.0002(10) -0.0018(11) -0.0005(9)
C10 0.0313(11) 0.0268(10) 0.0248(11) -0.0050(9) -0.0052(9) 0.0008(8)
C11 0.0500(15) 0.0383(13) 0.0281(12) -0.0132(11) -0.0068(10) 0.0045(10)

loop_
_atom_type_symbol
_atom_type_description
_atom_type_scat_dispersion_real
_atom_type_scat_dispersion_imag
_atom_type_scat_source
C C 0.0033 0.0016 'International Tables Vol C Tables 4.2.6.8 and 6.1.1.4'
H H 0.0000 0.0000 'International Tables Vol C Tables 4.2.6.8 and 6.1.1.4'
N N 0.0061 0.0033 'International Tables Vol C Tables 4.2.6.8 and 6.1.1.4'
O O 0.0106 0.0060 'International Tables Vol C Tables 4.2.6.8 and 6.1.1.4'
Ni Ni 0.3393 1.1124 'International Tables Vol C Tables 4.2.6.8 and 6.1.1.4'

loop_
_geom_angle_atom_site_label_1
_geom_angle_atom_site_label_2
_geom_angle_atom_site_label_3
_geom_angle
N1 Ni1 O3 91.55(7)
N1 Ni1 O2W 175.02(7)
O3 Ni1 O2W 93.10(7)
N1 Ni1 O1 81.70(7)
O3 Ni1 O1 173.25(6)
O2W Ni1 O1 93.65(7)
N1 Ni1 O3W 95.22(9)
O3 Ni1 O3W 89.33(8)
O2W Ni1 O3W 86.63(8)
O1 Ni1 O3W 91.04(8)
N1 Ni1 O1W 93.73(9)
O3 Ni1 O1W 91.45(7)
O2W Ni1 O1W 84.37(8)
O1 Ni1 O1W 89.24(7)
O3W Ni1 O1W 170.99(8)
C1 O1 Ni1 114.98(14)
C10 O3 Ni1 126.69(14)
Ni1 O1W H1W1 114(2)
Ni1 O1W H1W2 119(3)
H1W1 O1W H1W2 110(3)
Ni1 O2W H2W1 124(3)
Ni1 O2W H2W2 116(3)
H2W1 O2W H2W2 104(4)
Ni1 O3W H3W1 123(2)
Ni1 O3W H3W2 122(2)
H3W1 O3W H3W2 96(3)
H4W1 O4W H4W2 103(3)
C4 N1 C2 118.8(2)
C4 N1 C2' 121.0(3)
C2 N1 C2' 29.3(5)
C4 N1 Ni1 126.63(17)
C2 N1 Ni1 114.18(17)
C2' N1 Ni1 107.9(4)
O2 C1 O1 123.8(2)
O2 C1 C2 116.6(2)
O1 C1 C2 119.3(2)
O2 C1 C2' 116.3(3)
O1 C1 C2' 115.2(4)
C2 C1 C2' 28.4(5)
N1 C2 C3 109.6(4)
N1 C2 C1 107.6(2)
C3 C2 C1 109.3(4)
N1 C2 H2 110.1
C3 C2 H2 110.1
C1 C2 H2 110.1
C2 C3 H3A 109.5
C2 C3 H3B 109.5
H3A C3 H3B 109.5
C2 C3 H3C 109.5
H3A C3 H3C 109.5
H3B C3 H3C 109.5
C3' C2' N1 114.9(11)
C3' C2' C1 113.1(11)
N1 C2' C1 105.0(6)
C3' C2' H2' 107.8
N1 C2' H2' 107.8
C1 C2' H2' 107.8
C2' C3' H3'1 109.5
C2' C3' H3'2 109.5
H3'1 C3' H3'2 109.5
C2' C3' H3'3 109.5
H3'1 C3' H3'3 109.5
H3'2 C3' H3'3 109.5
N1 C4 C5 125.9(2)
N1 C4 H4 117.0
C5 C4 H4 117.0
C6 C5 C10 118.8(2)
C6 C5 C4 116.7(2)
C10 C5 C4 124.6(2)
C7 C6 C5 122.4(2)
C7 C6 H6 118.8
C5 C6 H6 118.8
C6 C7 C8 118.9(2)
C6 C7 C11 118.7(2)
C8 C7 C11 122.3(2)
C9 C8 C7 120.5(2)
C9 C8 H8 119.8
C7 C8 H8 119.8
C8 C9 C10 121.8(2)
C8 C9 H9 119.1
C10 C9 H9 119.1
O3 C10 C5 124.49(19)
O3 C10 C9 117.9(2)
C5 C10 C9 117.6(2)
O4 C11 C7 124.9(3)
O4 C11 H11 117.6
C7 C11 H11 117.6

loop_
_geom_bond_atom_site_label_1
_geom_bond_atom_site_label_2
_geom_bond_distance
_geom_bond_publ_flag
Ni1 N1 1.999(2) y
Ni1 O3 2.0149(16) y
Ni1 O2W 2.0450(19) y
Ni1 O1 2.0455(16) y
Ni1 O3W 2.053(2) y
Ni1 O1W 2.1063(19) y
C1 O1 1.250(3) ?
C1 O2 1.245(3) ?
O3 C10 1.302(3) ?
O4 C11 1.212(3) ?
O1W H1W1 0.845(10) ?
O1W H1W2 0.842(10) ?
O2W H2W1 0.845(10) ?
O2W H2W2 0.845(10) ?
O3W H3W1 0.840(10) ?
O3W H3W2 0.847(10) ?
O4W H4W1 0.841(10) ?
O4W H4W2 0.844(10) ?
N1 C4 1.272(3) ?
N1 C2 1.485(4) ?
N1 C2' 1.516(8) ?
C1 C2 1.538(4) ?
C1 C2' 1.558(8) ?
C2 C3 1.528(6) ?
C2 H2 0.9800 ?
C3 H3A 0.9600 ?
C3 H3B 0.9600 ?
C3 H3C 0.9600 ?
C2' C3' 1.512(9) ?
C2' H2' 0.9800 ?
C3' H3'1 0.9600 ?
C3' H3'2 0.9600 ?
C3' H3'3 0.9600 ?
C4 C5 1.449(3) ?
C4 H4 0.9300 ?
C5 C6 1.397(3) ?
C5 C10 1.421(3) ?
C6 C7 1.382(3) ?
C6 H6 0.9300 ?
C7 C8 1.390(4) ?
C7 C11 1.454(3) ?
C8 C9 1.368(3) ?
C8 H8 0.9300 ?
C9 C10 1.422(3) ?
C9 H9 0.9300 ?
C11 H11 0.9300 ?

loop_
_geom_hbond_atom_site_label_D
_geom_hbond_atom_site_label_H
_geom_hbond_atom_site_label_A
_geom_hbond_site_symmetry_A
_geom_hbond_distance_DH
_geom_hbond_distance_HA
_geom_hbond_distance_DA
_geom_hbond_angle_DHA
_geom_hbond_publ_flag
O1w H1w1 O1 2_666 0.850(10) 1.950(10) 2.784(2) 170(3) yes
O1w H1w2 O4 2_675 0.840(10) 1.97(2) 2.786(3) 162(4) yes
O2w H2w1 O3 2_676 0.850(10) 1.930(10) 2.769(2) 173(4) yes
O2w H2w2 O2 2_666 0.850(10) 2.19(2) 2.937(3) 147(3) yes
O3w H3w1 O2 2_766 0.840(10) 1.950(10) 2.753(3) 161(3) yes
O3w H3w2 O4w 1_565 0.850(10) 1.850(10) 2.689(3) 171(4) yes
O4w H4w1 O2 . 0.840(10) 1.920(10) 2.741(3) 166(3) yes
O4w H4w2 O3 1_645 0.840(10) 2.11(2) 2.929(3) 165(4) yes

loop_
_geom_torsion_atom_site_label_1
_geom_torsion_atom_site_label_2
_geom_torsion_atom_site_label_3
_geom_torsion_atom_site_label_4
_geom_torsion
N1 Ni1 O1 C1 -5.22(18)
O2W Ni1 O1 C1 172.96(19)
O3W Ni1 O1 C1 -100.35(19)
O1W Ni1 O1 C1 88.66(19)
N1 Ni1 O3 C10 -4.48(19)
O2W Ni1 O3 C10 177.31(19)
O3W Ni1 O3 C10 90.72(19)
O1W Ni1 O3 C10 -98.26(19)
O3 Ni1 N1 C4 2.1(2)
O1 Ni1 N1 C4 -177.6(3)
O3W Ni1 N1 C4 -87.3(2)
O1W Ni1 N1 C4 93.7(2)
O3 Ni1 N1 C2 175.2(2)
O1 Ni1 N1 C2 -4.6(2)
O3W Ni1 N1 C2 85.7(2)
O1W Ni1 N1 C2 -93.3(2)
O3 Ni1 N1 C2' -154.0(6)
O1 Ni1 N1 C2' 26.2(6)
O3W Ni1 N1 C2' 116.5(6)
O1W Ni1 N1 C2' -62.5(6)
Ni1 O1 C1 O2 -172.5(2)
Ni1 O1 C1 C2 14.0(3)
Ni1 O1 C1 C2' -17.7(7)
C4 N1 C2 C3 -56.1(6)
C2' N1 C2 C3 46.6(8)
Ni1 N1 C2 C3 130.3(4)
C4 N1 C2 C1 -174.9(3)
C2' N1 C2 C1 -72.2(6)
Ni1 N1 C2 C1 11.5(4)
O2 C1 C2 N1 169.1(3)
O1 C1 C2 N1 -16.9(4)
C2' C1 C2 N1 72.4(6)
O2 C1 C2 C3 50.2(5)
O1 C1 C2 C3 -135.9(4)
C2' C1 C2 C3 -46.5(8)
C4 N1 C2' C3' 37.6(17)
C2 N1 C2' C3' -57.0(15)
Ni1 N1 C2' C3' -164.6(12)
C4 N1 C2' C1 162.6(5)
C2 N1 C2' C1 68.0(8)
Ni1 N1 C2' C1 -39.7(9)
O2 C1 C2' C3' -38.8(16)
O1 C1 C2' C3' 164.5(11)
C2 C1 C2' C3' 58.9(15)
O2 C1 C2' N1 -164.9(5)
O1 C1 C2' N1 38.4(10)
C2 C1 C2' N1 -67.1(8)
C2 N1 C4 C5 -172.8(3)
C2' N1 C4 C5 153.3(7)
Ni1 N1 C4 C5 0.0(4)
N1 C4 C5 C6 179.8(3)
N1 C4 C5 C10 -1.1(4)
C10 C5 C6 C7 0.9(4)
C4 C5 C6 C7 -179.9(2)
C5 C6 C7 C8 -0.1(4)
C5 C6 C7 C11 -177.7(2)
C6 C7 C8 C9 -0.6(4)
C11 C7 C8 C9 176.9(2)
C7 C8 C9 C10 0.4(4)
Ni1 O3 C10 C5 4.8(3)
Ni1 O3 C10 C9 -176.50(17)
C6 C5 C10 O3 177.6(2)
C4 C5 C10 O3 -1.5(4)
C6 C5 C10 C9 -1.1(3)
C4 C5 C10 C9 179.8(2)
C8 C9 C10 O3 -178.3(2)
C8 C9 C10 C5 0.5(4)
C6 C7 C11 O4 -179.7(3)
C8 C7 C11 O4 2.8(4)
